data_7063029
loop_
_publ_author_name
'Antala, Jakub'
'Schulz, Ji\<r\'i'
'C\'isa\<rov\'a, Ivana'
'\<St\<epni\<cka, Petr'

_publ_section_title
;
 Synthesis, reactivity and coordination behaviour of a ferrocene
 phosphinostibine and intramolecular interactions in its P(v) and Sb(v)
 derivatives
;
_journal_issue 12
_journal_name_full 'New Journal of Chemistry'
_journal_page_first 5107
_journal_page_last 5119
_journal_paper_doi 10.1039/D4NJ00349G
_journal_volume 48
_journal_year 2024
_chemical_formula_moiety 'C40 H40 Cl4 Fe O2 P S Sb'
_chemical_formula_sum 'C40 H40 Cl4 Fe O2 P S Sb'
_chemical_formula_weight 935.15
_space_group_crystal_system triclinic
_space_group_IT_number 2
_space_group_name_Hall '-P 1'
_space_group_name_H-M_alt 'P -1'
_atom_sites_solution_hydrogens geom
_atom_sites_solution_primary direct
_atom_sites_solution_secondary difmap
_audit_creation_method SHELXL-2017/1
_audit_update_record
;
2023-12-20 deposited with the CCDC.	2024-02-14 downloaded from the CCDC.
;
_cell_angle_alpha 106.5020(10)
_cell_angle_beta 91.7230(10)
_cell_angle_gamma 108.8290(10)
_cell_formula_units_Z 2
_cell_length_a 9.6737(3)
_cell_length_b 14.1012(4)
_cell_length_c 15.5761(5)
_cell_measurement_reflns_used 9812
_cell_measurement_temperature 120(2)
_cell_measurement_theta_max 27.51
_cell_measurement_theta_min 2.24
_cell_volume 1910.78(10)
_computing_cell_refinement 'SAINT V8.40B (Bruker AXS LLC, 2019)'
_computing_data_collection 'Bruker Instrument Service v2020.1.0.0'
_computing_data_reduction 'SAINT V8.40B (Bruker AXS LLC, 2019)'
_computing_molecular_graphics 'PLATON (Spek, 2017)'
_computing_publication_material 'PLATON (Spek, 2017)'
_computing_structure_refinement 'SHELXL-2017 (Sheldrick, 2017)'
_computing_structure_solution 'SHELXT 2018 (Sheldrick, 2018)'
_diffrn_ambient_temperature 120(2)
_diffrn_measured_fraction_theta_full 1.000
_diffrn_measured_fraction_theta_max 0.999
_diffrn_measurement_device_type 'Bruker APEX-II CCD'
_diffrn_measurement_method '\f and \w scans'
_diffrn_radiation_monochromator graphite
_diffrn_radiation_source 'fine-focus sealed tube'
_diffrn_radiation_type MoK\a
_diffrn_radiation_wavelength 0.71073
_diffrn_reflns_av_R_equivalents 0.0307
_diffrn_reflns_av_unetI/netI 0.0229
_diffrn_reflns_Laue_measured_fraction_full 1.000
_diffrn_reflns_Laue_measured_fraction_max 0.999
_diffrn_reflns_limit_h_max 12
_diffrn_reflns_limit_h_min -12
_diffrn_reflns_limit_k_max 18
_diffrn_reflns_limit_k_min -18
_diffrn_reflns_limit_l_max 20
_diffrn_reflns_limit_l_min -20
_diffrn_reflns_number 50835
_diffrn_reflns_point_group_measured_fraction_full 1.000
_diffrn_reflns_point_group_measured_fraction_max 0.999
_diffrn_reflns_theta_full 25.242
_diffrn_reflns_theta_max 27.526
_diffrn_reflns_theta_min 1.376
_exptl_absorpt_coefficient_mu 1.498
_exptl_absorpt_correction_T_max 0.85
_exptl_absorpt_correction_T_min 0.69
_exptl_absorpt_correction_type multi-scan
_exptl_absorpt_process_details
;
Krause, L., Herbst-Irmer, R., Sheldrick, G. M., Stalke, D. (2015).
J. Appl. Cryst. 48, 3-10.
;
_exptl_crystal_colour orange
_exptl_crystal_density_diffrn 1.625
_exptl_crystal_description prism
_exptl_crystal_F_000 944
_exptl_crystal_size_max 0.48
_exptl_crystal_size_mid 0.25
_exptl_crystal_size_min 0.11
_refine_diff_density_max 0.555
_refine_diff_density_min -0.286
_refine_diff_density_rms 0.064
_refine_ls_extinction_method none
_refine_ls_goodness_of_fit_ref 1.027
_refine_ls_hydrogen_treatment constr
_refine_ls_matrix_type full
_refine_ls_number_parameters 451
_refine_ls_number_reflns 8815
_refine_ls_number_restraints 0
_refine_ls_restrained_S_all 1.027
_refine_ls_R_factor_all 0.0295
_refine_ls_R_factor_gt 0.0220
_refine_ls_shift/su_max 0.002
_refine_ls_shift/su_mean 0.000
_refine_ls_structure_factor_coef Fsqd
_refine_ls_weighting_details 'w=1/[\s^2^(Fo^2^)+(0.0224P)^2^+1.0386P] where P=(Fo^2^+2Fc^2^)/3'
_refine_ls_weighting_scheme calc
_refine_ls_wR_factor_gt 0.0484
_refine_ls_wR_factor_ref 0.0510
_reflns_Friedel_coverage 0.000
_reflns_number_gt 7668
_reflns_number_total 8815
_reflns_threshold_expression 'I > 2\s(I)'
_cod_data_source_file d4nj00349g3.cif
_cod_data_source_block ja125
_cod_depositor_comments 'Adding full bibliography for 7063018--7063034.cif.'
_cod_database_code 7063029
_shelx_space_group_comment
;
The symmetry employed for this shelxl refinement is uniquely defined
by the following loop, which should always be used as a source of
symmetry information in preference to the above space-group names.
They are only intended as comments.
;
_shelx_estimated_absorpt_t_min 0.533
_shelx_estimated_absorpt_t_max 0.853

loop_
_space_group_symop_operation_xyz
'x, y, z'
'-x, -y, -z'

loop_
_atom_site_label
_atom_site_type_symbol
_atom_site_fract_x
_atom_site_fract_y
_atom_site_fract_z
_atom_site_U_iso_or_equiv
_atom_site_adp_type
_atom_site_occupancy
_atom_site_site_symmetry_order
_atom_site_calc_flag
_atom_site_refinement_flags_posn
_atom_site_refinement_flags_adp
_atom_site_refinement_flags_occupancy
_atom_site_disorder_assembly
_atom_site_disorder_group
Fe1 Fe 0.34460(3) 0.29547(2) 0.19325(2) 0.01500(6) Uani 1 1 d . . . . .
Sb1 Sb 0.38237(2) 0.55726(2) 0.18946(2) 0.01552(4) Uani 1 1 d . . . . .
Cl1 Cl 0.41818(5) 0.75290(4) 0.51448(3) 0.02752(11) Uani 1 1 d . . . . .
Cl2 Cl 0.11073(6) 0.71512(5) 0.58501(3) 0.03565(13) Uani 1 1 d . . . . .
Cl3 Cl -0.17348(5) 0.55212(4) 0.45708(3) 0.02949(11) Uani 1 1 d . . . . .
Cl4 Cl -0.14421(5) 0.42909(4) 0.25779(3) 0.03177(12) Uani 1 1 d . . . . .
O1 O 0.16281(14) 0.49773(11) 0.21474(8) 0.0223(3) Uani 1 1 d . . . . .
O2 O 0.39804(13) 0.63365(10) 0.32210(8) 0.0194(3) Uani 1 1 d . . . . .
P1 P 0.13019(5) 0.05899(4) 0.22657(3) 0.01475(9) Uani 1 1 d . . . . .
S1 S 0.14576(5) -0.02800(4) 0.10716(3) 0.02270(10) Uani 1 1 d . . . . .
C1 C 0.35652(19) 0.40094(14) 0.12536(12) 0.0176(4) Uani 1 1 d . . . . .
C2 C 0.4721(2) 0.35764(15) 0.10694(12) 0.0210(4) Uani 1 1 d . . . . .
H2 H 0.574998 0.396197 0.119041 0.025 Uiso 1 1 calc R U . . .
C3 C 0.4050(2) 0.24700(16) 0.06743(13) 0.0237(4) Uani 1 1 d . . . . .
H3 H 0.455564 0.198545 0.048772 0.028 Uiso 1 1 calc R U . . .
C4 C 0.2493(2) 0.22060(15) 0.06037(12) 0.0224(4) Uani 1 1 d . . . . .
H4 H 0.178436 0.151790 0.035607 0.027 Uiso 1 1 calc R U . . .
C5 C 0.2181(2) 0.31441(15) 0.09656(12) 0.0191(4) Uani 1 1 d . . . . .
H5 H 0.122906 0.319500 0.101078 0.023 Uiso 1 1 calc R U . . .
C6 C 0.26034(18) 0.19219(14) 0.26321(11) 0.0157(3) Uani 1 1 d . . . . .
C7 C 0.23297(19) 0.28843(14) 0.30243(11) 0.0169(4) Uani 1 1 d . . . . .
H7 H 0.138903 0.295152 0.308750 0.020 Uiso 1 1 calc R U . . .
C8 C 0.3712(2) 0.37209(16) 0.33025(12) 0.0217(4) Uani 1 1 d . . . . .
H8 H 0.385463 0.444368 0.358564 0.026 Uiso 1 1 calc R U . . .
C9 C 0.4837(2) 0.32898(16) 0.30842(13) 0.0234(4) Uani 1 1 d . . . . .
H9 H 0.586565 0.367459 0.319666 0.028 Uiso 1 1 calc R U . . .
C10 C 0.41726(19) 0.21911(16) 0.26710(13) 0.0207(4) Uani 1 1 d . . . . .
H10 H 0.467777 0.171181 0.245542 0.025 Uiso 1 1 calc R U . . .
C11 C 0.16255(19) 0.00403(15) 0.31588(12) 0.0178(4) Uani 1 1 d . . . . .
H11 H 0.076033 -0.061920 0.306556 0.021 Uiso 1 1 calc R U . . .
C12 C 0.2990(2) -0.02930(16) 0.30856(13) 0.0225(4) Uani 1 1 d . . . . .
H12A H 0.293690 -0.075831 0.246591 0.027 Uiso 1 1 calc R U . . .
H12B H 0.388921 0.033845 0.320473 0.027 Uiso 1 1 calc R U . . .
C13 C 0.3077(2) -0.08763(17) 0.37672(14) 0.0259(4) Uani 1 1 d . . . . .
H13A H 0.221526 -0.153645 0.361607 0.031 Uiso 1 1 calc R U . . .
H13B H 0.397821 -0.106657 0.372579 0.031 Uiso 1 1 calc R U . . .
C14 C 0.3107(2) -0.02046(18) 0.47249(14) 0.0281(5) Uani 1 1 d . . . . .
H14A H 0.403114 0.041282 0.490295 0.034 Uiso 1 1 calc R U . . .
H14B H 0.309040 -0.062091 0.514274 0.034 Uiso 1 1 calc R U . . .
C15 C 0.1790(2) 0.01738(18) 0.48065(14) 0.0279(5) Uani 1 1 d . . . . .
H15A H 0.188558 0.065615 0.542451 0.034 Uiso 1 1 calc R U . . .
H15B H 0.087374 -0.043954 0.471133 0.034 Uiso 1 1 calc R U . . .
C16 C 0.1675(2) 0.07476(16) 0.41174(12) 0.0213(4) Uani 1 1 d . . . . .
H16A H 0.077237 0.093524 0.416173 0.026 Uiso 1 1 calc R U . . .
H16B H 0.253541 0.140712 0.425329 0.026 Uiso 1 1 calc R U . . .
C17 C -0.05178(18) 0.07248(14) 0.23650(12) 0.0159(3) Uani 1 1 d . . . . .
H17 H -0.042454 0.130661 0.293353 0.019 Uiso 1 1 calc R U . . .
C18 C -0.1675(2) -0.02821(15) 0.24394(14) 0.0233(4) Uani 1 1 d . . . . .
H18A H -0.173822 -0.088432 0.190482 0.028 Uiso 1 1 calc R U . . .
H18B H -0.137209 -0.043343 0.298421 0.028 Uiso 1 1 calc R U . . .
C19 C -0.3184(2) -0.01596(17) 0.24980(14) 0.0263(4) Uani 1 1 d . . . . .
H19A H -0.391586 -0.082091 0.253408 0.032 Uiso 1 1 calc R U . . .
H19B H -0.313632 0.041291 0.305397 0.032 Uiso 1 1 calc R U . . .
C20 C -0.3672(2) 0.00938(16) 0.16802(14) 0.0263(4) Uani 1 1 d . . . . .
H20A H -0.465024 0.017069 0.173156 0.032 Uiso 1 1 calc R U . . .
H20B H -0.376043 -0.049120 0.112512 0.032 Uiso 1 1 calc R U . . .
C21 C -0.2558(2) 0.11109(16) 0.16165(14) 0.0249(4) Uani 1 1 d . . . . .
H21A H -0.253339 0.170403 0.214920 0.030 Uiso 1 1 calc R U . . .
H21B H -0.286853 0.125451 0.106912 0.030 Uiso 1 1 calc R U . . .
C22 C -0.1009(2) 0.10396(16) 0.15742(13) 0.0211(4) Uani 1 1 d . . . . .
H22A H -0.100337 0.051358 0.099812 0.025 Uiso 1 1 calc R U . . .
H22B H -0.029803 0.173089 0.158547 0.025 Uiso 1 1 calc R U . . .
C23 C 0.30797(19) 0.62350(15) 0.10098(12) 0.0183(4) Uani 1 1 d . . . . .
C24 C 0.2041(2) 0.55621(16) 0.02700(13) 0.0248(4) Uani 1 1 d . . . . .
H24 H 0.172172 0.482143 0.015991 0.030 Uiso 1 1 calc R U . . .
C25 C 0.1471(2) 0.59735(18) -0.03062(14) 0.0310(5) Uani 1 1 d . . . . .
H25 H 0.076454 0.551571 -0.081416 0.037 Uiso 1 1 calc R U . . .
C26 C 0.1929(2) 0.70394(18) -0.01422(15) 0.0310(5) Uani 1 1 d . . . . .
H26 H 0.152244 0.731963 -0.053246 0.037 Uiso 1 1 calc R U . . .
C27 C 0.2973(2) 0.77136(17) 0.05830(16) 0.0312(5) Uani 1 1 d . . . . .
H27 H 0.329042 0.845295 0.068589 0.037 Uiso 1 1 calc R U . . .
C28 C 0.3558(2) 0.73125(16) 0.11611(14) 0.0266(4) Uani 1 1 d . . . . .
H28 H 0.428399 0.777416 0.165842 0.032 Uiso 1 1 calc R U . . .
C29 C 0.61610(19) 0.63148(15) 0.20590(13) 0.0190(4) Uani 1 1 d . . . . .
C30 C 0.6806(2) 0.64906(16) 0.13098(13) 0.0241(4) Uani 1 1 d . . . . .
H30 H 0.620275 0.631456 0.075513 0.029 Uiso 1 1 calc R U . . .
C31 C 0.8329(2) 0.69230(16) 0.13648(14) 0.0263(4) Uani 1 1 d . . . . .
H31 H 0.876211 0.704262 0.084851 0.032 Uiso 1 1 calc R U . . .
C32 C 0.9210(2) 0.71780(16) 0.21647(14) 0.0245(4) Uani 1 1 d . . . . .
H32 H 1.025177 0.745212 0.219722 0.029 Uiso 1 1 calc R U . . .
C33 C 0.8571(2) 0.70333(17) 0.29212(14) 0.0291(5) Uani 1 1 d . . . . .
H33 H 0.917713 0.722869 0.347834 0.035 Uiso 1 1 calc R U . . .
C34 C 0.7052(2) 0.66056(17) 0.28743(14) 0.0269(4) Uani 1 1 d . . . . .
H34 H 0.662128 0.651148 0.339795 0.032 Uiso 1 1 calc R U . . .
C35 C 0.14306(19) 0.54299(15) 0.29805(12) 0.0185(4) Uani 1 1 d . . . . .
C36 C 0.26882(19) 0.61661(14) 0.35667(12) 0.0165(4) Uani 1 1 d . . . . .
C37 C 0.2589(2) 0.66749(14) 0.44456(12) 0.0182(4) Uani 1 1 d . . . . .
C38 C 0.1216(2) 0.64825(15) 0.47554(12) 0.0212(4) Uani 1 1 d . . . . .
C39 C -0.0034(2) 0.57517(16) 0.41869(13) 0.0215(4) Uani 1 1 d . . . . .
C40 C 0.00765(19) 0.52178(15) 0.33049(12) 0.0200(4) Uani 1 1 d . . . . .

loop_
_atom_site_aniso_label
_atom_site_aniso_U_11
_atom_site_aniso_U_22
_atom_site_aniso_U_33
_atom_site_aniso_U_23
_atom_site_aniso_U_13
_atom_site_aniso_U_12
Fe1 0.01281(12) 0.01921(13) 0.01365(12) 0.00741(10) 0.00384(9) 0.00422(10)
Sb1 0.01242(6) 0.01942(7) 0.01327(6) 0.00471(5) 0.00214(4) 0.00387(5)
Cl1 0.0250(2) 0.0299(3) 0.0172(2) -0.00005(19) -0.00379(18) 0.0027(2)
Cl2 0.0370(3) 0.0413(3) 0.0185(2) -0.0033(2) 0.0100(2) 0.0106(2)
Cl3 0.0221(2) 0.0414(3) 0.0252(2) 0.0092(2) 0.01180(19) 0.0116(2)
Cl4 0.0151(2) 0.0425(3) 0.0229(2) 0.0003(2) 0.00286(18) -0.0009(2)
O1 0.0148(6) 0.0286(7) 0.0144(6) -0.0011(5) 0.0032(5) 0.0021(6)
O2 0.0136(6) 0.0246(7) 0.0145(6) 0.0027(5) 0.0010(5) 0.0022(5)
P1 0.0147(2) 0.0170(2) 0.0144(2) 0.00640(18) 0.00308(17) 0.00640(18)
S1 0.0295(3) 0.0245(2) 0.0171(2) 0.00446(19) 0.00499(19) 0.0148(2)
C1 0.0188(9) 0.0194(9) 0.0150(8) 0.0075(7) 0.0046(7) 0.0051(8)
C2 0.0202(9) 0.0271(10) 0.0199(9) 0.0124(8) 0.0099(7) 0.0086(8)
C3 0.0326(11) 0.0261(10) 0.0187(9) 0.0101(8) 0.0122(8) 0.0147(9)
C4 0.0314(10) 0.0213(10) 0.0124(8) 0.0059(7) 0.0025(7) 0.0056(8)
C5 0.0193(9) 0.0233(10) 0.0140(8) 0.0085(7) 0.0010(7) 0.0044(8)
C6 0.0144(8) 0.0198(9) 0.0145(8) 0.0086(7) 0.0039(7) 0.0049(7)
C7 0.0167(8) 0.0208(9) 0.0130(8) 0.0072(7) 0.0050(7) 0.0044(7)
C8 0.0235(10) 0.0215(10) 0.0150(9) 0.0065(8) 0.0012(7) 0.0007(8)
C9 0.0145(9) 0.0312(11) 0.0213(9) 0.0139(8) -0.0018(7) -0.0009(8)
C10 0.0156(9) 0.0299(11) 0.0221(9) 0.0150(8) 0.0041(7) 0.0090(8)
C11 0.0170(9) 0.0197(9) 0.0192(9) 0.0106(7) 0.0037(7) 0.0055(7)
C12 0.0224(10) 0.0296(11) 0.0227(9) 0.0135(8) 0.0056(8) 0.0134(8)
C13 0.0230(10) 0.0311(11) 0.0306(11) 0.0164(9) 0.0023(8) 0.0126(9)
C14 0.0239(10) 0.0400(13) 0.0288(11) 0.0210(10) 0.0036(8) 0.0132(9)
C15 0.0267(10) 0.0433(13) 0.0232(10) 0.0198(10) 0.0082(8) 0.0157(10)
C16 0.0190(9) 0.0295(11) 0.0194(9) 0.0118(8) 0.0054(7) 0.0098(8)
C17 0.0141(8) 0.0161(9) 0.0168(8) 0.0049(7) 0.0027(7) 0.0045(7)
C18 0.0162(9) 0.0213(10) 0.0320(11) 0.0121(9) 0.0027(8) 0.0029(8)
C19 0.0155(9) 0.0258(11) 0.0330(11) 0.0100(9) 0.0043(8) 0.0003(8)
C20 0.0143(9) 0.0283(11) 0.0307(11) 0.0036(9) -0.0009(8) 0.0051(8)
C21 0.0183(9) 0.0286(11) 0.0307(11) 0.0121(9) 0.0004(8) 0.0097(8)
C22 0.0162(9) 0.0264(10) 0.0229(9) 0.0120(8) 0.0029(7) 0.0064(8)
C23 0.0147(8) 0.0226(10) 0.0186(9) 0.0075(8) 0.0028(7) 0.0068(8)
C24 0.0240(10) 0.0238(10) 0.0230(10) 0.0083(8) -0.0010(8) 0.0030(8)
C25 0.0198(10) 0.0407(13) 0.0276(11) 0.0164(10) -0.0039(8) -0.0006(9)
C26 0.0186(10) 0.0437(13) 0.0418(13) 0.0276(11) 0.0047(9) 0.0128(10)
C27 0.0272(11) 0.0226(11) 0.0487(14) 0.0134(10) 0.0070(10) 0.0127(9)
C28 0.0237(10) 0.0215(10) 0.0301(11) 0.0013(9) -0.0017(8) 0.0082(9)
C29 0.0143(8) 0.0195(9) 0.0219(9) 0.0065(8) 0.0017(7) 0.0044(7)
C30 0.0198(9) 0.0305(11) 0.0172(9) 0.0045(8) 0.0008(7) 0.0053(8)
C31 0.0207(10) 0.0295(11) 0.0251(10) 0.0066(9) 0.0085(8) 0.0052(9)
C32 0.0145(9) 0.0222(10) 0.0351(11) 0.0085(9) 0.0030(8) 0.0046(8)
C33 0.0195(10) 0.0367(12) 0.0295(11) 0.0134(10) -0.0042(8) 0.0057(9)
C34 0.0215(10) 0.0363(12) 0.0238(10) 0.0152(9) 0.0028(8) 0.0062(9)
C35 0.0175(9) 0.0216(9) 0.0146(8) 0.0039(7) 0.0027(7) 0.0056(8)
C36 0.0155(8) 0.0180(9) 0.0160(8) 0.0057(7) 0.0018(7) 0.0053(7)
C37 0.0187(9) 0.0176(9) 0.0158(8) 0.0048(7) -0.0018(7) 0.0038(7)
C38 0.0266(10) 0.0234(10) 0.0140(8) 0.0036(7) 0.0055(7) 0.0109(8)
C39 0.0200(9) 0.0271(10) 0.0203(9) 0.0090(8) 0.0083(7) 0.0099(8)
C40 0.0148(9) 0.0222(10) 0.0180(9) 0.0032(8) 0.0007(7) 0.0025(8)

loop_
_atom_type_symbol
_atom_type_description
_atom_type_scat_dispersion_real
_atom_type_scat_dispersion_imag
_atom_type_scat_source
C C 0.0033 0.0016 'International Tables Vol C Tables 4.2.6.8 and 6.1.1.4'
H H 0.0000 0.0000 'International Tables Vol C Tables 4.2.6.8 and 6.1.1.4'
Cl Cl 0.1484 0.1585 'International Tables Vol C Tables 4.2.6.8 and 6.1.1.4'
Fe Fe 0.3463 0.8444 'International Tables Vol C Tables 4.2.6.8 and 6.1.1.4'
O O 0.0106 0.0060 'International Tables Vol C Tables 4.2.6.8 and 6.1.1.4'
P P 0.1023 0.0942 'International Tables Vol C Tables 4.2.6.8 and 6.1.1.4'
S S 0.1246 0.1234 'International Tables Vol C Tables 4.2.6.8 and 6.1.1.4'
Sb Sb -0.5866 1.5461 'International Tables Vol C Tables 4.2.6.8 and 6.1.1.4'

loop_
_geom_angle_atom_site_label_1
_geom_angle_atom_site_label_2
_geom_angle_atom_site_label_3
_geom_angle
_geom_angle_site_symmetry_1
_geom_angle_site_symmetry_3
_geom_angle_publ_flag
C10 Fe1 C1 157.95(7) . . ?
C10 Fe1 C6 41.32(7) . . ?
C1 Fe1 C6 159.88(7) . . ?
C10 Fe1 C5 157.95(8) . . ?
C1 Fe1 C5 41.47(7) . . ?
C6 Fe1 C5 122.56(7) . . ?
C10 Fe1 C2 120.52(7) . . ?
C1 Fe1 C2 41.31(7) . . ?
C6 Fe1 C2 157.12(7) . . ?
C5 Fe1 C2 69.30(7) . . ?
C10 Fe1 C7 68.80(7) . . ?
C1 Fe1 C7 124.10(7) . . ?
C6 Fe1 C7 41.03(7) . . ?
C5 Fe1 C7 109.12(7) . . ?
C2 Fe1 C7 159.77(8) . . ?
C10 Fe1 C9 40.46(8) . . ?
C1 Fe1 C9 123.14(8) . . ?
C6 Fe1 C9 68.68(7) . . ?
C5 Fe1 C9 160.86(8) . . ?
C2 Fe1 C9 106.42(8) . . ?
C7 Fe1 C9 68.10(7) . . ?
C10 Fe1 C3 105.37(8) . . ?
C1 Fe1 C3 68.70(7) . . ?
C6 Fe1 C3 121.49(8) . . ?
C5 Fe1 C3 68.36(8) . . ?
C2 Fe1 C3 40.52(8) . . ?
C7 Fe1 C3 159.13(8) . . ?
C9 Fe1 C3 121.24(8) . . ?
C10 Fe1 C4 121.42(8) . . ?
C1 Fe1 C4 68.64(7) . . ?
C6 Fe1 C4 106.94(7) . . ?
C5 Fe1 C4 40.32(8) . . ?
C2 Fe1 C4 68.39(8) . . ?
C7 Fe1 C4 124.29(7) . . ?
C9 Fe1 C4 157.05(8) . . ?
C3 Fe1 C4 40.41(8) . . ?
C10 Fe1 C8 68.13(8) . . ?
C1 Fe1 C8 108.90(8) . . ?
C6 Fe1 C8 68.57(7) . . ?
C5 Fe1 C8 125.46(8) . . ?
C2 Fe1 C8 122.97(8) . . ?
C7 Fe1 C8 40.44(7) . . ?
C9 Fe1 C8 40.19(8) . . ?
C3 Fe1 C8 157.74(8) . . ?
C4 Fe1 C8 161.13(8) . . ?
O2 Sb1 C1 129.55(6) . . ?
O2 Sb1 C23 115.53(6) . . ?
C1 Sb1 C23 111.17(7) . . ?
O2 Sb1 O1 78.21(5) . . ?
C1 Sb1 O1 85.32(6) . . ?
C23 Sb1 O1 88.26(6) . . ?
O2 Sb1 C29 85.63(6) . . ?
C1 Sb1 C29 101.84(7) . . ?
C23 Sb1 C29 102.91(7) . . ?
O1 Sb1 C29 163.23(6) . . ?
C35 O1 Sb1 112.97(11) . . ?
C36 O2 Sb1 115.22(11) . . ?
C6 P1 C17 105.20(8) . . ?
C6 P1 C11 104.25(8) . . ?
C17 P1 C11 105.67(8) . . ?
C6 P1 S1 115.30(6) . . ?
C17 P1 S1 113.57(6) . . ?
C11 P1 S1 111.92(6) . . ?
C2 C1 C5 107.42(16) . . ?
C2 C1 Fe1 69.68(10) . . ?
C5 C1 Fe1 69.55(10) . . ?
C2 C1 Sb1 126.62(13) . . ?
C5 C1 Sb1 125.84(13) . . ?
Fe1 C1 Sb1 122.98(9) . . ?
C3 C2 C1 107.67(16) . . ?
C3 C2 Fe1 70.16(10) . . ?
C1 C2 Fe1 69.01(10) . . ?
C3 C2 H2 126.2 . . ?
C1 C2 H2 126.2 . . ?
Fe1 C2 H2 126.2 . . ?
C2 C3 C4 108.70(17) . . ?
C2 C3 Fe1 69.32(10) . . ?
C4 C3 Fe1 70.25(10) . . ?
C2 C3 H3 125.6 . . ?
C4 C3 H3 125.6 . . ?
Fe1 C3 H3 126.4 . . ?
C5 C4 C3 108.29(17) . . ?
C5 C4 Fe1 68.92(10) . . ?
C3 C4 Fe1 69.34(11) . . ?
C5 C4 H4 125.9 . . ?
C3 C4 H4 125.9 . . ?
Fe1 C4 H4 127.5 . . ?
C4 C5 C1 107.91(16) . . ?
C4 C5 Fe1 70.76(11) . . ?
C1 C5 Fe1 68.97(10) . . ?
C4 C5 H5 126.0 . . ?
C1 C5 H5 126.0 . . ?
Fe1 C5 H5 125.8 . . ?
C7 C6 C10 106.91(16) . . ?
C7 C6 P1 128.42(13) . . ?
C10 C6 P1 124.34(14) . . ?
C7 C6 Fe1 69.88(10) . . ?
C10 C6 Fe1 68.96(10) . . ?
P1 C6 Fe1 131.21(9) . . ?
C8 C7 C6 108.11(16) . . ?
C8 C7 Fe1 70.32(10) . . ?
C6 C7 Fe1 69.08(9) . . ?
C8 C7 H7 125.9 . . ?
C6 C7 H7 125.9 . . ?
Fe1 C7 H7 126.2 . . ?
C9 C8 C7 108.15(17) . . ?
C9 C8 Fe1 69.44(11) . . ?
C7 C8 Fe1 69.24(10) . . ?
C9 C8 H8 125.9 . . ?
C7 C8 H8 125.9 . . ?
Fe1 C8 H8 127.0 . . ?
C10 C9 C8 108.48(16) . . ?
C10 C9 Fe1 68.89(10) . . ?
C8 C9 Fe1 70.37(11) . . ?
C10 C9 H9 125.8 . . ?
C8 C9 H9 125.8 . . ?
Fe1 C9 H9 126.6 . . ?
C9 C10 C6 108.35(17) . . ?
C9 C10 Fe1 70.65(11) . . ?
C6 C10 Fe1 69.73(10) . . ?
C9 C10 H10 125.8 . . ?
C6 C10 H10 125.8 . . ?
Fe1 C10 H10 125.4 . . ?
C16 C11 C12 110.44(15) . . ?
C16 C11 P1 114.10(13) . . ?
C12 C11 P1 113.02(12) . . ?
C16 C11 H11 106.2 . . ?
C12 C11 H11 106.2 . . ?
P1 C11 H11 106.2 . . ?
C13 C12 C11 110.23(15) . . ?
C13 C12 H12A 109.6 . . ?
C11 C12 H12A 109.6 . . ?
C13 C12 H12B 109.6 . . ?
C11 C12 H12B 109.6 . . ?
H12A C12 H12B 108.1 . . ?
C14 C13 C12 111.39(17) . . ?
C14 C13 H13A 109.4 . . ?
C12 C13 H13A 109.4 . . ?
C14 C13 H13B 109.4 . . ?
C12 C13 H13B 109.4 . . ?
H13A C13 H13B 108.0 . . ?
C13 C14 C15 111.26(17) . . ?
C13 C14 H14A 109.4 . . ?
C15 C14 H14A 109.4 . . ?
C13 C14 H14B 109.4 . . ?
C15 C14 H14B 109.4 . . ?
H14A C14 H14B 108.0 . . ?
C14 C15 C16 112.05(16) . . ?
C14 C15 H15A 109.2 . . ?
C16 C15 H15A 109.2 . . ?
C14 C15 H15B 109.2 . . ?
C16 C15 H15B 109.2 . . ?
H15A C15 H15B 107.9 . . ?
C11 C16 C15 110.13(16) . . ?
C11 C16 H16A 109.6 . . ?
C15 C16 H16A 109.6 . . ?
C11 C16 H16B 109.6 . . ?
C15 C16 H16B 109.6 . . ?
H16A C16 H16B 108.1 . . ?
C22 C17 C18 111.15(15) . . ?
C22 C17 P1 110.69(12) . . ?
C18 C17 P1 111.82(13) . . ?
C22 C17 H17 107.7 . . ?
C18 C17 H17 107.7 . . ?
P1 C17 H17 107.7 . . ?
C19 C18 C17 110.80(16) . . ?
C19 C18 H18A 109.5 . . ?
C17 C18 H18A 109.5 . . ?
C19 C18 H18B 109.5 . . ?
C17 C18 H18B 109.5 . . ?
H18A C18 H18B 108.1 . . ?
C20 C19 C18 110.92(16) . . ?
C20 C19 H19A 109.5 . . ?
C18 C19 H19A 109.5 . . ?
C20 C19 H19B 109.5 . . ?
C18 C19 H19B 109.5 . . ?
H19A C19 H19B 108.0 . . ?
C19 C20 C21 110.09(16) . . ?
C19 C20 H20A 109.6 . . ?
C21 C20 H20A 109.6 . . ?
C19 C20 H20B 109.6 . . ?
C21 C20 H20B 109.6 . . ?
H20A C20 H20B 108.2 . . ?
C20 C21 C22 111.28(16) . . ?
C20 C21 H21A 109.4 . . ?
C22 C21 H21A 109.4 . . ?
C20 C21 H21B 109.4 . . ?
C22 C21 H21B 109.4 . . ?
H21A C21 H21B 108.0 . . ?
C17 C22 C21 111.87(15) . . ?
C17 C22 H22A 109.2 . . ?
C21 C22 H22A 109.2 . . ?
C17 C22 H22B 109.2 . . ?
C21 C22 H22B 109.2 . . ?
H22A C22 H22B 107.9 . . ?
C28 C23 C24 119.94(18) . . ?
C28 C23 Sb1 121.86(14) . . ?
C24 C23 Sb1 118.17(14) . . ?
C25 C24 C23 119.87(19) . . ?
C25 C24 H24 120.1 . . ?
C23 C24 H24 120.1 . . ?
C26 C25 C24 119.8(2) . . ?
C26 C25 H25 120.1 . . ?
C24 C25 H25 120.1 . . ?
C25 C26 C27 120.8(2) . . ?
C25 C26 H26 119.6 . . ?
C27 C26 H26 119.6 . . ?
C26 C27 C28 120.0(2) . . ?
C26 C27 H27 120.0 . . ?
C28 C27 H27 120.0 . . ?
C23 C28 C27 119.57(19) . . ?
C23 C28 H28 120.2 . . ?
C27 C28 H28 120.2 . . ?
C30 C29 C34 119.25(17) . . ?
C30 C29 Sb1 117.85(14) . . ?
C34 C29 Sb1 122.89(14) . . ?
C29 C30 C31 120.42(18) . . ?
C29 C30 H30 119.8 . . ?
C31 C30 H30 119.8 . . ?
C32 C31 C30 120.17(18) . . ?
C32 C31 H31 119.9 . . ?
C30 C31 H31 119.9 . . ?
C31 C32 C33 119.65(18) . . ?
C31 C32 H32 120.2 . . ?
C33 C32 H32 120.2 . . ?
C32 C33 C34 120.61(19) . . ?
C32 C33 H33 119.7 . . ?
C34 C33 H33 119.7 . . ?
C33 C34 C29 119.84(18) . . ?
C33 C34 H34 120.1 . . ?
C29 C34 H34 120.1 . . ?
O1 C35 C40 124.39(16) . . ?
O1 C35 C36 116.82(15) . . ?
C40 C35 C36 118.79(16) . . ?
O2 C36 C37 122.62(16) . . ?
O2 C36 C35 116.48(15) . . ?
C37 C36 C35 120.90(16) . . ?
C36 C37 C38 119.82(17) . . ?
C36 C37 Cl1 118.70(14) . . ?
C38 C37 Cl1 121.48(14) . . ?
C39 C38 C37 119.92(17) . . ?
C39 C38 Cl2 120.91(14) . . ?
C37 C38 Cl2 119.17(15) . . ?
C38 C39 C40 120.05(16) . . ?
C38 C39 Cl3 119.79(14) . . ?
C40 C39 Cl3 120.15(15) . . ?
C35 C40 C39 120.46(17) . . ?
C35 C40 Cl4 117.81(14) . . ?
C39 C40 Cl4 121.72(14) . . ?

loop_
_geom_bond_atom_site_label_1
_geom_bond_atom_site_label_2
_geom_bond_distance
_geom_bond_site_symmetry_2
_geom_bond_publ_flag
Fe1 C10 2.0298(18) . ?
Fe1 C1 2.0330(18) . ?
Fe1 C6 2.0400(17) . ?
Fe1 C5 2.0408(18) . ?
Fe1 C2 2.0419(17) . ?
Fe1 C7 2.0507(17) . ?
Fe1 C9 2.0529(18) . ?
Fe1 C3 2.0530(18) . ?
Fe1 C4 2.0650(19) . ?
Fe1 C8 2.0651(18) . ?
Sb1 O2 2.0157(12) . ?
Sb1 C1 2.0730(18) . ?
Sb1 C23 2.0965(18) . ?
Sb1 O1 2.1114(12) . ?
Sb1 C29 2.1351(18) . ?
Cl1 C37 1.7223(18) . ?
Cl2 C38 1.7229(18) . ?
Cl3 C39 1.7304(18) . ?
Cl4 C40 1.7230(19) . ?
O1 C35 1.323(2) . ?
O2 C36 1.353(2) . ?
P1 C6 1.8056(18) . ?
P1 C17 1.8371(17) . ?
P1 C11 1.8376(18) . ?
P1 S1 1.9562(6) . ?
C1 C2 1.438(3) . ?
C1 C5 1.442(3) . ?
C2 C3 1.418(3) . ?
C2 H2 0.9500 . ?
C3 C4 1.422(3) . ?
C3 H3 0.9500 . ?
C4 C5 1.415(3) . ?
C4 H4 0.9500 . ?
C5 H5 0.9500 . ?
C6 C7 1.434(3) . ?
C6 C10 1.436(2) . ?
C7 C8 1.423(3) . ?
C7 H7 0.9500 . ?
C8 C9 1.415(3) . ?
C8 H8 0.9500 . ?
C9 C10 1.412(3) . ?
C9 H9 0.9500 . ?
C10 H10 0.9500 . ?
C11 C16 1.531(3) . ?
C11 C12 1.535(2) . ?
C11 H11 1.0000 . ?
C12 C13 1.532(3) . ?
C12 H12A 0.9900 . ?
C12 H12B 0.9900 . ?
C13 C14 1.517(3) . ?
C13 H13A 0.9900 . ?
C13 H13B 0.9900 . ?
C14 C15 1.527(3) . ?
C14 H14A 0.9900 . ?
C14 H14B 0.9900 . ?
C15 C16 1.537(3) . ?
C15 H15A 0.9900 . ?
C15 H15B 0.9900 . ?
C16 H16A 0.9900 . ?
C16 H16B 0.9900 . ?
C17 C22 1.533(2) . ?
C17 C18 1.536(2) . ?
C17 H17 1.0000 . ?
C18 C19 1.526(3) . ?
C18 H18A 0.9900 . ?
C18 H18B 0.9900 . ?
C19 C20 1.518(3) . ?
C19 H19A 0.9900 . ?
C19 H19B 0.9900 . ?
C20 C21 1.522(3) . ?
C20 H20A 0.9900 . ?
C20 H20B 0.9900 . ?
C21 C22 1.537(2) . ?
C21 H21A 0.9900 . ?
C21 H21B 0.9900 . ?
C22 H22A 0.9900 . ?
C22 H22B 0.9900 . ?
C23 C28 1.384(3) . ?
C23 C24 1.390(3) . ?
C24 C25 1.385(3) . ?
C24 H24 0.9500 . ?
C25 C26 1.366(3) . ?
C25 H25 0.9500 . ?
C26 C27 1.379(3) . ?
C26 H26 0.9500 . ?
C27 C28 1.384(3) . ?
C27 H27 0.9500 . ?
C28 H28 0.9500 . ?
C29 C30 1.386(3) . ?
C29 C34 1.391(3) . ?
C30 C31 1.390(3) . ?
C30 H30 0.9500 . ?
C31 C32 1.375(3) . ?
C31 H31 0.9500 . ?
C32 C33 1.382(3) . ?
C32 H32 0.9500 . ?
C33 C34 1.387(3) . ?
C33 H33 0.9500 . ?
C34 H34 0.9500 . ?
C35 C40 1.390(2) . ?
C35 C36 1.404(2) . ?
C36 C37 1.375(2) . ?
C37 C38 1.397(3) . ?
C38 C39 1.386(3) . ?
C39 C40 1.392(3) . ?
